data_7213824
loop_
_publ_author_name
'Surbella III, Robert G.'
'Cahill, Christopher L.'

_publ_section_title
;
 The exploration of supramolecular interactions stemming from the
 [UO2(NCS)4(H2O)]2&#x2212; tecton and substituted pyridinium cations
;
_journal_issue 12
_journal_name_full CrystEngComm
_journal_page_first 2352
_journal_paper_doi 10.1039/c3ce42106f
_journal_volume 16
_journal_year 2014
_chemical_formula_moiety '(C5 H7 N2 1+)2, (U O3 C4 H2 N4  S4 2-)'
_chemical_formula_sum 'C14 H16 N8 O3 S4 U'
_chemical_formula_weight 710.62
_space_group_crystal_system monoclinic
_space_group_IT_number 11
_space_group_name_Hall '-P 2yb'
_space_group_name_H-M_alt 'P 1 21/m 1'
_symmetry_cell_setting monoclinic
_symmetry_Int_Tables_number 11
_symmetry_space_group_name_Hall '-P 2yb'
_symmetry_space_group_name_H-M 'P 1 21/m 1'
_atom_sites_solution_hydrogens geom
_audit_creation_method SHELXL-2013
_cell_angle_alpha 90
_cell_angle_beta 95.2530(10)
_cell_angle_gamma 90
_cell_formula_units_Z 4
_cell_length_a 8.7580(7)
_cell_length_b 16.0178(14)
_cell_length_c 16.1291(14)
_cell_measurement_reflns_used 5880
_cell_measurement_temperature 100(2)
_cell_measurement_theta_max 54.778
_cell_measurement_theta_min 5.072
_cell_volume 2253.2(3)
_computing_cell_refinement 'SAINT (Bruker AXS, 2013)'
_computing_data_collection 'APEX II (Bruker AXS, 2013)'
_computing_data_reduction 'SAINT (Bruker AXS, 2013)'
_computing_molecular_graphics 'Crystal Maker v.8.2.2 (Palmer 2009)'
_computing_publication_material 'WINGX (Farrugia, 2012)'
_computing_structure_refinement 'SHELXL-2013 (Sheldrick, 2013)'
_computing_structure_solution 'SIR92 (Altomare, 1993)'
_diffrn_ambient_temperature 100(2)
_diffrn_measured_fraction_theta_full 1.000
_diffrn_measured_fraction_theta_max 0.997
_diffrn_measurement_device_type 'Bruker ApexII CCD'
_diffrn_measurement_method 'Omega and Phi Scans'
_diffrn_radiation_probe x-ray
_diffrn_radiation_type MoK\a
_diffrn_radiation_wavelength 0.71073
_diffrn_reflns_av_unetI/netI 0.0470
_diffrn_reflns_Laue_measured_fraction_full 1.000
_diffrn_reflns_Laue_measured_fraction_max 0.997
_diffrn_reflns_limit_h_max 11
_diffrn_reflns_limit_h_min -11
_diffrn_reflns_limit_k_max 21
_diffrn_reflns_limit_k_min 0
_diffrn_reflns_limit_l_max 21
_diffrn_reflns_limit_l_min 0
_diffrn_reflns_number 39748
_diffrn_reflns_point_group_measured_fraction_full 1.000
_diffrn_reflns_point_group_measured_fraction_max 0.997
_diffrn_reflns_theta_full 25.000
_diffrn_reflns_theta_max 28.315
_diffrn_reflns_theta_min 1.268
_diffrn_source 'fine-focus sealed X-ray tube'
_exptl_absorpt_coefficient_mu 7.607
_exptl_absorpt_correction_T_max 0.745686
_exptl_absorpt_correction_T_min 0.537970
_exptl_absorpt_correction_type multi-scan
_exptl_absorpt_process_details 'TWINABS, G. Sheldrick (2008)'
_exptl_crystal_colour Yellow
_exptl_crystal_density_diffrn 2.089
_exptl_crystal_description Prism
_exptl_crystal_F_000 1336
_exptl_crystal_recrystallization_method 'Slow Evaporation'
_exptl_crystal_size_max 0.154
_exptl_crystal_size_mid 0.070
_exptl_crystal_size_min 0.060
_refine_diff_density_max 1.714
_refine_diff_density_min -1.477
_refine_diff_density_rms 0.210
_refine_ls_extinction_method none
_refine_ls_goodness_of_fit_ref 1.061
_refine_ls_hydrogen_treatment constr
_refine_ls_matrix_type full
_refine_ls_number_parameters 298
_refine_ls_number_reflns 5798
_refine_ls_number_restraints 0
_refine_ls_restrained_S_all 1.061
_refine_ls_R_factor_all 0.0497
_refine_ls_R_factor_gt 0.0345
_refine_ls_shift/su_max 0.002
_refine_ls_shift/su_mean 0.000
_refine_ls_structure_factor_coef Fsqd
_refine_ls_weighting_details 'w=1/[\s^2^(Fo^2^)+(0.0112P)^2^+10.5513P] where P=(Fo^2^+2Fc^2^)/3'
_refine_ls_weighting_scheme calc
_refine_ls_wR_factor_gt 0.0594
_refine_ls_wR_factor_ref 0.0631
_reflns_Friedel_coverage 0.000
_reflns_number_gt 4687
_reflns_number_total 5798
_reflns_threshold_expression 'I > 2\s(I)'
_cod_data_source_file c3ce42106f.txt
_cod_data_source_block Compound_7
_cod_depositor_comments
;
The following automatic conversions were performed:

'_exptl_absorpt_correction_type' value 'Multi-Scan' changed to
'multi-scan' according to
/usr/data/users/saulius/automatic-downloads/current/RSC/lib/dictionaries/cif_core.dic
dictionary named 'cif_core.dic' version 2.4.2 from 2011-04-26.

Automatic conversion script
Id: cif_fix_values 2281 2013-09-26 08:29:07Z andrius 
;
_cod_original_cell_volume 2253.1(3)
_cod_original_sg_symbol_H-M 'P 21/m'
_cod_database_code 7213824
_shelx_space_group_comment
;
The symmetry employed for this shelxl refinement is uniquely defined
by the following loop, which should always be used as a source of
symmetry information in preference to the above space-group names.
They are only intended as comments.
;
_shelxl_version_number 2013-4

loop_
_space_group_symop_operation_xyz
'x, y, z'
'-x, y+1/2, -z'
'-x, -y, -z'
'x, -y-1/2, z'

loop_
_atom_site_label
_atom_site_type_symbol
_atom_site_fract_x
_atom_site_fract_y
_atom_site_fract_z
_atom_site_U_iso_or_equiv
_atom_site_adp_type
_atom_site_occupancy
_atom_site_site_symmetry_order
_atom_site_calc_flag
_atom_site_refinement_flags_posn
_atom_site_refinement_flags_adp
_atom_site_refinement_flags_occupancy
C5 C 0.5376(5) 0.9661(3) 0.7502(3) 0.0109(9) Uani 1 1 d . . .
C6 C 0.0883(5) 0.6292(3) 0.7501(3) 0.0120(9) Uani 1 1 d . . .
C1 C 0.9533(8) 0.7500 1.4491(4) 0.0121(13) Uani 1 2 d S T P
C2 C 0.5365(7) 0.7500 1.3527(4) 0.0088(12) Uani 1 2 d S T P
C3 C 0.5004(8) 0.7500 1.1109(4) 0.0116(13) Uani 1 2 d S T P
C4 C 0.9464(7) 0.7500 1.0165(4) 0.0131(14) Uani 1 2 d S T P
C7 C 0.3403(6) 0.4058(3) 0.0061(3) 0.0189(10) Uani 1 1 d . . .
H7 H 0.3839 0.3540 0.0190 0.023 Uiso 1 1 calc R U .
C8 C 0.2527(6) 0.4433(3) 0.0603(3) 0.0165(10) Uani 1 1 d . . .
H8 H 0.2360 0.4168 0.1100 0.020 Uiso 1 1 calc R U .
C9 C 0.1870(5) 0.5221(3) 0.0420(3) 0.0141(10) Uani 1 1 d . . .
C10 C 0.2166(6) 0.5593(3) -0.0343(3) 0.0191(11) Uani 1 1 d . . .
H10 H 0.1767 0.6117 -0.0487 0.023 Uiso 1 1 calc R U .
C11 C 0.3041(6) 0.5181(3) -0.0867(3) 0.0199(11) Uani 1 1 d . . .
H11 H 0.3221 0.5423 -0.1372 0.024 Uiso 1 1 calc R U .
C12 C 0.8092(6) 0.9924(3) 0.3987(3) 0.0176(10) Uani 1 1 d . . .
H12 H 0.8349 0.9852 0.3445 0.021 Uiso 1 1 calc R U .
C13 C 0.7197(6) 0.9351(3) 0.4325(3) 0.0174(10) Uani 1 1 d . . .
H13 H 0.6861 0.8884 0.4019 0.021 Uiso 1 1 calc R U .
C14 C 0.6771(5) 0.9462(3) 0.5143(3) 0.0125(9) Uani 1 1 d . . .
C15 C 0.7333(5) 1.0176(3) 0.5575(3) 0.0133(9) Uani 1 1 d . . .
H15 H 0.7083 1.0272 0.6115 0.016 Uiso 1 1 calc R U .
C16 C 0.8230(5) 1.0723(3) 0.5213(3) 0.0169(10) Uani 1 1 d . . .
H16 H 0.8590 1.1193 0.5506 0.020 Uiso 1 1 calc R U .
N5 N 0.5214(4) 0.8943(2) 0.7394(2) 0.0141(8) Uani 1 1 d . . .
N6 N 0.2082(5) 0.6605(3) 0.7590(3) 0.0163(9) Uani 1 1 d . . .
N1 N 0.9622(6) 0.7500 1.3778(4) 0.0153(12) Uani 1 2 d S T P
N2 N 0.6423(7) 0.7500 1.3144(3) 0.0130(11) Uani 1 2 d S T P
N3 N 0.6291(7) 0.7500 1.1388(4) 0.0172(13) Uani 1 2 d S T P
N4 N 0.9424(6) 0.7500 1.0894(3) 0.0138(12) Uani 1 2 d S T P
N7 N 0.3646(5) 0.4432(3) -0.0665(3) 0.0192(9) Uani 1 1 d . . .
H7A H 0.4200 0.4184 -0.1004 0.023 Uiso 1 1 calc R U .
N8 N 0.0986(5) 0.5593(3) 0.0941(3) 0.0204(9) Uani 1 1 d . . .
H8A H 0.0808 0.5351 0.1398 0.024 Uiso 1 1 calc R U .
H8B H 0.0593 0.6075 0.0819 0.024 Uiso 1 1 calc R U .
N9 N 0.8618(5) 1.0599(2) 0.4428(2) 0.0158(9) Uani 1 1 d . . .
H9 H 0.9202 1.0952 0.4208 0.019 Uiso 1 1 calc R U .
N10 N 0.5868(5) 0.8914(2) 0.5484(2) 0.0170(9) Uani 1 1 d . . .
H10A H 0.5616 0.8994 0.5981 0.020 Uiso 1 1 calc R U .
H10B H 0.5538 0.8481 0.5208 0.020 Uiso 1 1 calc R U .
O2 O 0.4731(5) 0.7500 0.8570(3) 0.0148(10) Uani 1 2 d S T P
O3 O 0.3928(5) 0.7500 0.6379(3) 0.0115(9) Uani 1 2 d S T P
O1 O 0.8633(4) 0.6398(2) 1.2305(2) 0.0158(7) Uani 1 1 d . . .
OW2 O 0.7082(5) 0.7500 0.7271(3) 0.0146(10) Uani 1 2 d S T P
OW1 O 1.1463(5) 0.7500 1.2387(3) 0.0239(12) Uani 1 2 d S T P
S5 S 0.56058(16) 1.06576(7) 0.76271(8) 0.0184(3) Uani 1 1 d . . .
S6 S -0.07808(13) 0.58262(8) 0.73429(7) 0.0144(2) Uani 1 1 d . . .
S1 S 0.9444(2) 0.7500 1.54952(11) 0.0199(4) Uani 1 2 d S T P
S2 S 0.38950(19) 0.7500 1.40896(10) 0.0136(3) Uani 1 2 d S T P
S3 S 0.3255(2) 0.7500 1.07023(12) 0.0214(4) Uani 1 2 d S T P
S4 S 0.9576(2) 0.7500 0.91821(11) 0.0177(4) Uani 1 2 d S T P
U2 U 0.43160(3) 0.7500 0.74748(2) 0.00881(6) Uani 1 2 d S T P
U1 U 0.86303(3) 0.7500 1.23076(2) 0.00926(6) Uani 1 2 d S T P

loop_
_atom_site_aniso_label
_atom_site_aniso_U_11
_atom_site_aniso_U_22
_atom_site_aniso_U_33
_atom_site_aniso_U_23
_atom_site_aniso_U_13
_atom_site_aniso_U_12
C5 0.009(2) 0.015(2) 0.009(2) 0.0023(18) 0.0022(17) -0.0004(17)
C6 0.018(2) 0.010(2) 0.009(2) 0.0004(17) 0.0059(18) 0.0023(18)
C1 0.013(3) 0.013(3) 0.011(3) 0.000 0.002(3) 0.000
C2 0.010(3) 0.005(3) 0.010(3) 0.000 -0.003(2) 0.000
C3 0.015(3) 0.004(3) 0.016(3) 0.000 0.003(3) 0.000
C4 0.002(3) 0.014(3) 0.023(4) 0.000 0.001(3) 0.000
C7 0.029(3) 0.008(2) 0.019(2) 0.003(2) 0.001(2) -0.002(2)
C8 0.019(3) 0.019(3) 0.012(2) -0.0020(19) 0.0003(19) -0.007(2)
C9 0.013(2) 0.016(2) 0.013(2) -0.0032(19) -0.0013(18) 0.0017(19)
C10 0.020(3) 0.016(3) 0.021(3) 0.004(2) -0.001(2) 0.004(2)
C11 0.020(3) 0.022(3) 0.018(3) 0.004(2) 0.003(2) -0.001(2)
C12 0.026(3) 0.014(2) 0.014(2) -0.0020(19) 0.009(2) 0.000(2)
C13 0.026(3) 0.010(2) 0.016(2) -0.0043(19) 0.002(2) -0.004(2)
C14 0.011(2) 0.010(2) 0.016(2) 0.0021(18) -0.0003(18) 0.0002(18)
C15 0.014(2) 0.016(2) 0.010(2) -0.0029(18) 0.0026(18) -0.0013(19)
C16 0.015(3) 0.013(2) 0.023(3) -0.004(2) 0.003(2) -0.0005(19)
N5 0.012(2) 0.014(2) 0.017(2) 0.0010(16) 0.0031(16) 0.0001(16)
N6 0.013(2) 0.015(2) 0.021(2) 0.0000(17) 0.0040(17) -0.0025(17)
N1 0.012(3) 0.022(3) 0.013(3) 0.000 0.006(2) 0.000
N2 0.018(3) 0.010(3) 0.011(3) 0.000 0.002(2) 0.000
N3 0.018(3) 0.021(3) 0.014(3) 0.000 0.004(2) 0.000
N4 0.006(3) 0.023(3) 0.014(3) 0.000 0.004(2) 0.000
N7 0.023(2) 0.018(2) 0.018(2) -0.0012(18) 0.0094(18) 0.0045(18)
N8 0.020(2) 0.024(2) 0.018(2) 0.0026(18) 0.0053(18) 0.0042(18)
N9 0.019(2) 0.013(2) 0.016(2) -0.0002(17) 0.0054(17) -0.0049(17)
N10 0.021(2) 0.015(2) 0.016(2) -0.0020(17) 0.0041(17) -0.0075(17)
O2 0.013(2) 0.017(2) 0.014(2) 0.000 0.0021(19) 0.000
O3 0.015(2) 0.008(2) 0.012(2) 0.000 0.0047(19) 0.000
O1 0.0181(18) 0.0148(17) 0.0150(17) 0.0000(14) 0.0038(13) 0.0019(14)
OW2 0.009(2) 0.013(2) 0.023(3) 0.000 0.0075(19) 0.000
OW1 0.010(2) 0.045(3) 0.016(3) 0.000 0.000(2) 0.000
S5 0.0297(7) 0.0096(6) 0.0167(6) -0.0011(5) 0.0061(5) -0.0010(5)
S6 0.0117(6) 0.0147(6) 0.0171(6) -0.0013(5) 0.0031(4) -0.0021(5)
S1 0.0336(11) 0.0169(9) 0.0102(8) 0.000 0.0073(7) 0.000
S2 0.0099(8) 0.0179(9) 0.0136(8) 0.000 0.0037(6) 0.000
S3 0.0078(8) 0.0377(11) 0.0181(9) 0.000 -0.0018(7) 0.000
S4 0.0239(10) 0.0190(9) 0.0105(8) 0.000 0.0036(7) 0.000
U2 0.00832(12) 0.00896(12) 0.00946(12) 0.000 0.00260(9) 0.000
U1 0.00785(12) 0.01140(12) 0.00869(12) 0.000 0.00164(9) 0.000

loop_
_atom_type_symbol
_atom_type_description
_atom_type_scat_dispersion_real
_atom_type_scat_dispersion_imag
_atom_type_scat_source
C C 0.0033 0.0016 'International Tables Vol C Tables 4.2.6.8 and 6.1.1.4'
H H 0.0000 0.0000 'International Tables Vol C Tables 4.2.6.8 and 6.1.1.4'
N N 0.0061 0.0033 'International Tables Vol C Tables 4.2.6.8 and 6.1.1.4'
O O 0.0106 0.0060 'International Tables Vol C Tables 4.2.6.8 and 6.1.1.4'
S S 0.1246 0.1234 'International Tables Vol C Tables 4.2.6.8 and 6.1.1.4'
U U -9.6767 9.6646 'International Tables Vol C Tables 4.2.6.8 and 6.1.1.4'

loop_
_geom_angle_atom_site_label_1
_geom_angle_atom_site_label_2
_geom_angle_atom_site_label_3
_geom_angle
_geom_angle_site_symmetry_1
_geom_angle_site_symmetry_3
N5 C5 S5 178.6(4) . .
N6 C6 S6 177.5(4) . .
N1 C1 S1 178.9(6) . .
N2 C2 S2 178.6(6) . .
N3 C3 S3 178.5(6) . .
N4 C4 S4 178.2(6) . .
N7 C7 C8 120.5(5) . .
N7 C7 H7 119.7 . .
C8 C7 H7 119.7 . .
C7 C8 C9 120.4(5) . .
C7 C8 H8 119.8 . .
C9 C8 H8 119.8 . .
N8 C9 C8 121.2(4) . .
N8 C9 C10 121.6(5) . .
C8 C9 C10 117.2(4) . .
C11 C10 C9 119.6(5) . .
C11 C10 H10 120.2 . .
C9 C10 H10 120.2 . .
N7 C11 C10 121.1(5) . .
N7 C11 H11 119.5 . .
C10 C11 H11 119.5 . .
N9 C12 C13 120.9(4) . .
N9 C12 H12 119.6 . .
C13 C12 H12 119.6 . .
C12 C13 C14 120.2(4) . .
C12 C13 H13 119.9 . .
C14 C13 H13 119.9 . .
N10 C14 C15 121.6(4) . .
N10 C14 C13 121.3(4) . .
C15 C14 C13 117.0(4) . .
C16 C15 C14 120.4(4) . .
C16 C15 H15 119.8 . .
C14 C15 H15 119.8 . .
C15 C16 N9 121.2(4) . .
C15 C16 H16 119.4 . .
N9 C16 H16 119.4 . .
C5 N5 U2 162.8(4) . .
C6 N6 U2 164.8(4) . .
C1 N1 U1 155.5(5) . .
C2 N2 U1 178.9(5) . .
C3 N3 U1 164.8(5) . .
C4 N4 U1 165.2(5) . .
C11 N7 C7 121.2(4) . .
C11 N7 H7A 119.4 . .
C7 N7 H7A 119.4 . .
C9 N8 H8A 120.0 . .
C9 N8 H8B 120.0 . .
H8A N8 H8B 120.0 . .
C12 N9 C16 120.3(4) . .
C12 N9 H9 119.8 . .
C16 N9 H9 119.8 . .
C14 N10 H10A 120.0 . .
C14 N10 H10B 120.0 . .
H10A N10 H10B 120.0 . .
O3 U2 O2 179.2(2) . .
O3 U2 N6 89.65(15) . .
O2 U2 N6 90.98(15) . .
O3 U2 N6 89.65(15) . 4_575
O2 U2 N6 90.98(15) . 4_575
N6 U2 N6 71.78(19) . 4_575
O3 U2 N5 88.85(10) . 4_575
O2 U2 N5 90.89(11) . 4_575
N6 U2 N5 73.37(13) . 4_575
N6 U2 N5 145.12(13) 4_575 4_575
O3 U2 N5 88.85(10) . .
O2 U2 N5 90.89(11) . .
N6 U2 N5 145.12(13) . .
N6 U2 N5 73.37(13) 4_575 .
N5 U2 N5 141.42(18) 4_575 .
O3 U2 OW2 88.16(18) . .
O2 U2 OW2 91.07(19) . .
N6 U2 OW2 144.05(9) . .
N6 U2 OW2 144.05(10) 4_575 .
N5 U2 OW2 70.72(9) 4_575 .
N5 U2 OW2 70.72(9) . .
O1 U1 O1 179.7(2) 4_575 .
O1 U1 N3 89.99(11) 4_575 .
O1 U1 N3 89.99(11) . .
O1 U1 N4 89.85(10) 4_575 .
O1 U1 N4 89.85(10) . .
N3 U1 N4 74.05(18) . .
O1 U1 N1 90.10(11) 4_575 .
O1 U1 N1 90.10(11) . .
N3 U1 N1 143.09(19) . .
N4 U1 N1 142.86(18) . .
O1 U1 N2 90.14(11) 4_575 .
O1 U1 N2 90.14(11) . .
N3 U1 N2 70.81(19) . .
N4 U1 N2 144.86(19) . .
N1 U1 N2 72.29(18) . .
O1 U1 OW1 89.93(11) 4_575 .
O1 U1 OW1 89.92(11) . .
N3 U1 OW1 145.28(18) . .
N4 U1 OW1 71.23(17) . .
N1 U1 OW1 71.62(17) . .
N2 U1 OW1 143.91(17) . .

loop_
_geom_bond_atom_site_label_1
_geom_bond_atom_site_label_2
_geom_bond_distance
_geom_bond_site_symmetry_2
C5 N5 1.171(6) .
C5 S5 1.619(5) .
C6 N6 1.160(6) .
C6 S6 1.636(5) .
C1 N1 1.160(8) .
C1 S1 1.629(6) .
C2 N2 1.159(8) .
C2 S2 1.642(7) .
C3 N3 1.175(8) .
C3 S3 1.610(7) .
C4 N4 1.180(8) .
C4 S4 1.597(7) .
C7 N7 1.348(6) .
C7 C8 1.356(7) .
C7 H7 0.9300 .
C8 C9 1.408(7) .
C8 H8 0.9300 .
C9 N8 1.334(6) .
C9 C10 1.413(7) .
C10 C11 1.362(7) .
C10 H10 0.9300 .
C11 N7 1.340(6) .
C11 H11 0.9300 .
C12 N9 1.352(6) .
C12 C13 1.353(7) .
C12 H12 0.9300 .
C13 C14 1.414(6) .
C13 H13 0.9300 .
C14 N10 1.334(6) .
C14 C15 1.406(6) .
C15 C16 1.344(6) .
C15 H15 0.9300 .
C16 N9 1.356(6) .
C16 H16 0.9300 .
N5 U2 2.448(4) .
N6 U2 2.446(4) .
N1 U1 2.449(6) .
N2 U1 2.457(6) .
N3 U1 2.417(6) .
N4 U1 2.443(5) .
N7 H7A 0.8600 .
N8 H8A 0.8600 .
N8 H8B 0.8600 .
N9 H9 0.8600 .
N10 H10A 0.8600 .
N10 H10B 0.8600 .
O2 U2 1.770(5) .
O3 U2 1.768(4) .
O1 U1 1.765(3) .
OW2 U2 2.475(4) .
OW1 U1 2.472(5) .
U2 N6 2.446(4) 4_575
U2 N5 2.448(4) 4_575
U1 O1 1.765(3) 4_575

loop_
_geom_hbond_atom_site_label_D
_geom_hbond_atom_site_label_H
_geom_hbond_atom_site_label_A
_geom_hbond_distance_DH
_geom_hbond_distance_HA
_geom_hbond_distance_DA
_geom_hbond_angle_DHA
C15 H15 S5 0.93 2.93 3.841(5) 167.0
N10 H10A N5 0.86 2.34 3.185(6) 167.7
